data_1543221
loop_
_publ_author_name
'Burgener, Matthias'
'Aboulfadl, Hanane'
'Labat, Ga\"el Charles'
'Bonin, Michel'
'Sommer, Martin'
'Sankolli, Ravish'
'W\"ubbenhorst, Michael'
'Hulliger, J\"urg'

_publ_section_title
;
 Peculiar orientational disorder in 4-bromo-4'-nitrobiphenyl (BNBP) and
 4-bromo-4'-cyanobiphenyl (BCNBP) leading to bipolar crystals
;
_journal_issue 3
_journal_name_full IUCrJ
_journal_page_first 219
_journal_page_last 225
_journal_paper_doi 10.1107/S2052252516006709
_journal_volume 3
_journal_year 2016
_chemical_formula_moiety 'C12 H8 Br N O2'
_chemical_formula_sum 'C12 H8 Br N O2'
_chemical_formula_weight 278.10
_chemical_name_common 4-bromo-4'-nitro-biphenyl
_chemical_name_systematic
; 
 ? 
;
_space_group_IT_number 4
_symmetry_cell_setting monoclinic
_symmetry_space_group_name_Hall 'P 2yb'
_symmetry_space_group_name_H-M 'P 1 21 1'
_atom_sites_solution_hydrogens geom
_atom_sites_solution_primary direct
_atom_sites_solution_secondary difmap
_audit_creation_method SHELXL-97
_cell_angle_alpha 90.00
_cell_angle_beta 101.71(2)
_cell_angle_gamma 90.00
_cell_formula_units_Z 8
_cell_length_a 9.971(3)
_cell_length_b 14.1307(15)
_cell_length_c 15.650(4)
_cell_measurement_reflns_used 3004
_cell_measurement_temperature 293(2)
_cell_measurement_theta_max 23.02
_cell_measurement_theta_min 2.36
_cell_volume 2159.1(9)
_computing_cell_refinement 'STOE X-AREA'
_computing_data_collection 'STOE X-AREA'
_computing_data_reduction 'STOE X-RED'
_computing_molecular_graphics 'PLATON (Speck, 2003)'
_computing_publication_material SHELX-97
_computing_structure_refinement 'SHELXL-97 (Sheldrick, 1997)'
_computing_structure_solution 'SHELXS-97 (Sheldrick, 1990)'
_diffrn_ambient_temperature 293(2)
_diffrn_detector_area_resol_mean 6.67
_diffrn_measured_fraction_theta_full 'ACTA 50'
_diffrn_measured_fraction_theta_max 0.425
_diffrn_measurement_device_type 'STOE IPS 2'
_diffrn_measurement_method 'omega scan'
_diffrn_radiation_monochromator graphite
_diffrn_radiation_source 'fine-focus sealed tube'
_diffrn_radiation_type MoK\a
_diffrn_radiation_wavelength 0.71073
_diffrn_reflns_av_R_equivalents 0.1867
_diffrn_reflns_av_sigmaI/netI 0.3558
_diffrn_reflns_limit_h_max 3
_diffrn_reflns_limit_h_min -14
_diffrn_reflns_limit_k_max 20
_diffrn_reflns_limit_k_min -20
_diffrn_reflns_limit_l_max 22
_diffrn_reflns_limit_l_min -7
_diffrn_reflns_number 11493
_diffrn_reflns_theta_full 'ACTA 50'
_diffrn_reflns_theta_max 32.17
_diffrn_reflns_theta_min 2.88
_exptl_absorpt_coefficient_mu 3.790
_exptl_absorpt_correction_T_max 0.2996
_exptl_absorpt_correction_T_min 0.2775
_exptl_absorpt_correction_type sphere
_exptl_absorpt_process_details
;
Interpolation using  Int.Tab. Vol. C (1992) p. 523,Tab. 6.3.3.3
for values of muR in the range 0-2.5, and Int.Tab. Vol.II (1959)
p.302; Table 5.3.6 B for muR in the range 2.6-10.0.
The interpolation procedure of C.W.Dwiggins Jr (Acta Cryst.(1975)
A31,146-148) is used with some modification.
;
_exptl_crystal_colour colourless
_exptl_crystal_density_diffrn 1.711
_exptl_crystal_density_meas ?
_exptl_crystal_density_method 'not measured'
_exptl_crystal_description prismatic
_exptl_crystal_F_000 1104
_exptl_crystal_size_max 0.51
_exptl_crystal_size_mid 0.32
_exptl_crystal_size_min 0.25
_exptl_crystal_size_rad 0.25
_refine_diff_density_max 0.291
_refine_diff_density_min -0.295
_refine_diff_density_rms 0.060
_refine_ls_abs_structure_details 'Flack H D (1983), Acta Cryst. A39, 876-881'
_refine_ls_abs_structure_Flack 0.06(3)
_refine_ls_extinction_coef 0.0025(6)
_refine_ls_extinction_expression Fc^*^=kFc[1+0.001xFc^2^\l^3^/sin(2\q)]^-1/4^
_refine_ls_extinction_method SHELXL
_refine_ls_goodness_of_fit_ref 0.967
_refine_ls_hydrogen_treatment mixed
_refine_ls_matrix_type full
_refine_ls_number_parameters 603
_refine_ls_number_reflns 6047
_refine_ls_number_restraints 846
_refine_ls_restrained_S_all 0.933
_refine_ls_R_factor_all 0.3217
_refine_ls_R_factor_gt 0.0918
_refine_ls_shift/su_max 0.000
_refine_ls_shift/su_mean 0.000
_refine_ls_structure_factor_coef Fsqd
_refine_ls_weighting_details 'calc w=1/[\s^2^(Fo^2^)+(0.0385P)^2^+0.0000P] where P=(Fo^2^+2Fc^2^)/3'
_refine_ls_weighting_scheme calc
_refine_ls_wR_factor_gt 0.1083
_refine_ls_wR_factor_ref 0.1552
_reflns_number_gt 1722
_reflns_number_total 6047
_reflns_threshold_expression >2sigma(I)
_cod_data_source_file bi5055.cif
_cod_data_source_block BNBP_right
_cod_depositor_comments
;
The following automatic conversions were performed:

'_exptl_crystal_density_meas' value 'not measured' was changed to '?'
- the value is perceived as not measured.

Automatic conversion script
Id: cif_fix_values 4268 2015-11-12 08:31:59Z antanas 
;
_cod_original_cell_volume 2159.1(10)
_cod_original_sg_symbol_H-M 'P 21'
_cod_database_code 1543221
_exptl_absorpt_correction_t_ave 0.2897

loop_
_symmetry_equiv_pos_as_xyz
'x, y, z'
'-x, y+1/2, -z'

loop_
_atom_site_label
_atom_site_type_symbol
_atom_site_fract_x
_atom_site_fract_y
_atom_site_fract_z
_atom_site_U_iso_or_equiv
_atom_site_adp_type
_atom_site_occupancy
_atom_site_symmetry_multiplicity
_atom_site_calc_flag
_atom_site_refinement_flags
C13 C 0.7215(15) 0.2644(5) 0.5857(10) 0.044(4) Uani 1 1 d DU
H13 H 0.7729 0.2338 0.5506 0.053 Uiso 1 1 calc R
C11 C 0.6401(10) 0.4074(5) 0.6411(6) 0.040(4) Uani 1 1 d DU
C12 C 0.7243(13) 0.3628(5) 0.5928(9) 0.042(4) Uani 1 1 d DU
H12 H 0.7820 0.3983 0.5655 0.050 Uiso 1 1 calc R
O12 O 0.7308(14) 0.5511(7) 0.6126(10) 0.073(5) Uani 1 1 d DU
C16 C 0.5615(15) 0.3571(5) 0.6890(10) 0.051(5) Uani 1 1 d DU
H16 H 0.5142 0.3879 0.7264 0.061 Uiso 1 1 calc R
C14 C 0.6409(14) 0.2123(4) 0.6320(9) 0.040(4) Uani 1 1 d DU
N1 N 0.6405(11) 0.5111(6) 0.6450(7) 0.062(5) Uani 1 1 d DU
C15 C 0.5556(16) 0.2582(5) 0.6794(11) 0.049(4) Uani 1 1 d DU
H15 H 0.4949 0.2232 0.7047 0.059 Uiso 1 1 calc R
O11 O 0.5492(16) 0.5470(8) 0.6787(11) 0.082(6) Uani 1 1 d DU
C6 C 0.629(2) -0.0371(5) 0.5363(7) 0.053(5) Uani 1 1 d DU
H6 H 0.6287 -0.0665 0.4832 0.064 Uiso 1 1 calc R
C2 C 0.6207(18) -0.0480(5) 0.6894(6) 0.048(4) Uani 1 1 d DU
H2 H 0.6198 -0.0851 0.7384 0.058 Uiso 1 1 calc R
C5 C 0.635(2) 0.0618(5) 0.5437(7) 0.052(5) Uani 1 1 d DU
H5 H 0.6378 0.0986 0.4948 0.062 Uiso 1 1 calc R
C3 C 0.621(2) 0.0508(5) 0.6957(7) 0.047(5) Uani 1 1 d DU
H3 H 0.6103 0.0799 0.7472 0.056 Uiso 1 1 calc R
C4 C 0.6367(18) 0.1051(4) 0.6239(7) 0.039(4) Uani 1 1 d DU
C1 C 0.6220(8) -0.0900(5) 0.6098(6) 0.051(5) Uani 1 1 d DU
Br1 Br 0.6136(4) -0.22368(9) 0.6014(2) 0.0797(15) Uani 1 1 d D
Br4 Br 0.1131(4) -0.47607(10) 0.6235(2) 0.0857(16) Uani 1 1 d D
N4 N 0.1461(10) 0.2572(6) 0.6250(7) 0.056(5) Uani 1 1 d DU
C46 C -0.0043(11) -0.2934(5) 0.5913(15) 0.052(5) Uani 1 1 d DU
H46 H -0.0866 -0.3252 0.5719 0.062 Uiso 1 1 calc R
C53 C 0.0250(13) 0.0118(5) 0.6496(13) 0.049(4) Uani 1 1 d DU
H53 H -0.0464 -0.0195 0.6677 0.059 Uiso 1 1 calc R
C41 C 0.1161(9) -0.3432(5) 0.6216(5) 0.043(4) Uani 1 1 d DU
C45 C 0.0006(12) -0.1944(5) 0.5905(15) 0.046(5) Uani 1 1 d DU
H45 H -0.0785 -0.1601 0.5686 0.056 Uiso 1 1 calc R
C43 C 0.2446(12) -0.1980(5) 0.6470(16) 0.051(5) Uani 1 1 d DU
H43 H 0.3280 -0.1666 0.6619 0.061 Uiso 1 1 calc R
C55 C 0.2398(12) 0.0056(5) 0.5987(12) 0.042(4) Uani 1 1 d DU
H55 H 0.3093 -0.0293 0.5820 0.050 Uiso 1 1 calc R
C51 C 0.1391(9) 0.1546(5) 0.6245(7) 0.040(4) Uani 1 1 d DU
C56 C 0.2453(12) 0.1045(5) 0.6006(12) 0.047(4) Uani 1 1 d DU
H56 H 0.3192 0.1363 0.5861 0.056 Uiso 1 1 calc R
C54 C 0.1281(12) -0.0400(5) 0.6223(12) 0.050(4) Uani 1 1 d DU
C44 C 0.1230(11) -0.1466(4) 0.6222(13) 0.043(5) Uani 1 1 d DU
C42 C 0.2403(11) -0.2970(5) 0.6492(13) 0.051(5) Uani 1 1 d DU
H42 H 0.3199 -0.3315 0.6691 0.061 Uiso 1 1 calc R
C52 C 0.0293(12) 0.1111(5) 0.6498(12) 0.044(4) Uani 1 1 d DU
H52 H -0.0398 0.1466 0.6664 0.053 Uiso 1 1 calc R
O42 O 0.0459(14) 0.3040(8) 0.6380(12) 0.083(5) Uani 1 1 d DU
O41 O 0.2539(14) 0.2943(8) 0.6117(12) 0.076(5) Uani 1 1 d DU
Br6 Br 0.1173(4) 0.45796(10) 0.0981(2) 0.0624(13) Uani 1 1 d D
C72 C 0.2352(15) -0.1276(6) 0.0848(10) 0.056(5) Uani 1 1 d DU
H72 H 0.2890 -0.1632 0.0547 0.067 Uiso 1 1 calc R
C76 C 0.0748(16) -0.1226(6) 0.1827(11) 0.053(5) Uani 1 1 d DU
H76 H 0.0208 -0.1542 0.2154 0.064 Uiso 1 1 calc R
C62 C 0.119(2) 0.2804(5) 0.1844(7) 0.062(5) Uani 1 1 d DU
H62 H 0.1038 0.3164 0.2313 0.074 Uiso 1 1 calc R
N6 N 0.1514(11) -0.2743(6) 0.1368(7) 0.056(5) Uani 1 1 d DU
O61 O 0.2169(16) -0.3199(7) 0.0918(10) 0.070(5) Uani 1 1 d DU
C74 C 0.1527(15) 0.0223(5) 0.1257(9) 0.044(4) Uani 1 1 d DU
O62 O 0.0814(15) -0.3158(7) 0.1818(10) 0.061(5) Uani 1 1 d DU
C71 C 0.1537(10) -0.1716(5) 0.1344(6) 0.050(5) Uani 1 1 d DU
C73 C 0.2356(16) -0.0289(5) 0.0806(11) 0.043(4) Uani 1 1 d DU
H73 H 0.2905 0.0023 0.0481 0.052 Uiso 1 1 calc R
C64 C 0.1495(19) 0.1288(5) 0.1197(7) 0.047(5) Uani 1 1 d DU
C63 C 0.132(2) 0.1822(6) 0.1914(8) 0.056(5) Uani 1 1 d DU
H63 H 0.1284 0.1524 0.2440 0.067 Uiso 1 1 calc R
C66 C 0.149(2) 0.2715(5) 0.0348(7) 0.049(5) Uani 1 1 d DU
H66 H 0.1572 0.3018 -0.0167 0.059 Uiso 1 1 calc R
C65 C 0.157(2) 0.1730(5) 0.0412(8) 0.045(4) Uani 1 1 d DU
H65 H 0.1673 0.1370 -0.0068 0.054 Uiso 1 1 calc R
C61 C 0.1297(9) 0.3234(5) 0.1065(6) 0.047(5) Uani 1 1 d DU
C75 C 0.0793(18) -0.0232(6) 0.1805(11) 0.051(5) Uani 1 1 d DU
H75 H 0.0332 0.0121 0.2156 0.061 Uiso 1 1 calc R
O22 O 0.7334(18) 0.7239(11) 0.155(2) 0.067(5) Uani 0.416(4) 1 d PDU
O21 O 0.5110(19) 0.7242(13) 0.108(2) 0.071(6) Uani 0.416(4) 1 d PDU
O21A O 0.5511(18) -0.0635(12) 0.1556(17) 0.062(5) Uani 0.584(4) 1 d PDU
O22A O 0.7476(17) -0.0592(12) 0.1055(17) 0.060(5) Uani 0.584(4) 1 d PDU
Br21 Br 0.6190(7) 0.7135(2) 0.1266(5) 0.068(2) Uani 0.584(4) 1 d PD
N2 N 0.6216(11) 0.6813(8) 0.1297(12) 0.064(4) Uani 0.416(4) 1 d PDU
Br2 Br 0.6519(8) -0.0532(3) 0.1371(5) 0.068(2) Uani 0.416(4) 1 d PD
N21 N 0.6478(11) -0.0225(8) 0.1307(10) 0.064(4) Uani 0.584(4) 1 d PDU
C36 C 0.7504(11) 0.5330(5) 0.1512(16) 0.065(5) Uani 1 1 d DU
H36 H 0.8312 0.5676 0.1654 0.078 Uiso 1 1 calc R
C31 C 0.6251(10) 0.5787(5) 0.1273(9) 0.067(6) Uani 1 1 d DU
C22 C 0.7567(12) 0.1303(5) 0.1119(12) 0.058(5) Uani 1 1 d DU
H22 H 0.8329 0.0977 0.1014 0.069 Uiso 1 1 calc R
C35 C 0.7529(13) 0.4337(5) 0.1535(18) 0.059(5) Uani 1 1 d DU
H35 H 0.8343 0.4022 0.1758 0.070 Uiso 1 1 calc R
C26 C 0.5286(12) 0.1279(5) 0.1436(14) 0.052(5) Uani 1 1 d DU
H26 H 0.4545 0.0940 0.1555 0.063 Uiso 1 1 calc R
C34 C 0.6333(11) 0.3822(5) 0.1226(14) 0.050(5) Uani 1 1 d DU
C25 C 0.5234(13) 0.2265(6) 0.1381(15) 0.057(5) Uani 1 1 d DU
H25 H 0.4447 0.2588 0.1445 0.068 Uiso 1 1 calc R
C32 C 0.5048(11) 0.5285(5) 0.0985(15) 0.060(5) Uani 1 1 d DU
H32 H 0.4222 0.5602 0.0804 0.072 Uiso 1 1 calc R
C21 C 0.6459(10) 0.0809(5) 0.1311(6) 0.054(5) Uani 1 1 d DU
C24 C 0.6372(11) 0.2763(5) 0.1229(13) 0.052(5) Uani 1 1 d DU
C33 C 0.5091(13) 0.4297(6) 0.0972(18) 0.061(5) Uani 1 1 d DU
H33 H 0.4286 0.3954 0.0792 0.073 Uiso 1 1 calc R
C23 C 0.7533(13) 0.2292(5) 0.1083(14) 0.054(5) Uani 1 1 d DU
H23 H 0.8274 0.2631 0.0963 0.065 Uiso 1 1 calc R

loop_
_atom_site_aniso_label
_atom_site_aniso_U_11
_atom_site_aniso_U_22
_atom_site_aniso_U_33
_atom_site_aniso_U_23
_atom_site_aniso_U_13
_atom_site_aniso_U_12
C13 0.045(8) 0.040(4) 0.048(9) 0.000(5) 0.011(6) -0.002(5)
C11 0.050(9) 0.040(5) 0.025(8) 0.005(5) -0.005(6) 0.003(5)
C12 0.051(8) 0.035(4) 0.038(8) 0.013(5) 0.003(6) 0.005(5)
O12 0.091(9) 0.054(5) 0.078(9) 0.000(5) 0.023(7) -0.012(5)
C16 0.055(9) 0.051(5) 0.048(9) -0.010(5) 0.011(6) -0.002(6)
C14 0.038(9) 0.041(4) 0.040(8) 0.009(4) 0.005(6) 0.003(5)
N1 0.071(8) 0.056(6) 0.059(8) -0.007(6) 0.010(7) -0.002(6)
C15 0.060(9) 0.043(5) 0.048(9) 0.008(5) 0.018(6) 0.006(5)
O11 0.101(9) 0.068(6) 0.083(9) -0.009(5) 0.031(7) 0.008(6)
C6 0.057(10) 0.057(5) 0.044(7) -0.016(5) 0.006(7) 0.010(6)
C2 0.057(10) 0.036(4) 0.051(7) 0.012(5) 0.007(7) 0.005(6)
C5 0.057(10) 0.050(5) 0.047(7) -0.004(5) 0.008(7) 0.003(6)
C3 0.055(10) 0.039(4) 0.045(7) -0.001(4) 0.005(7) -0.013(6)
C4 0.040(10) 0.038(4) 0.037(7) 0.004(4) 0.004(7) -0.004(5)
C1 0.051(10) 0.043(6) 0.054(8) -0.002(4) 0.001(8) -0.002(6)
Br1 0.109(3) 0.0367(9) 0.082(3) -0.0053(11) -0.007(3) -0.0040(13)
Br4 0.157(4) 0.0361(8) 0.066(2) -0.0019(10) 0.027(2) -0.0068(13)
N4 0.062(8) 0.048(5) 0.059(8) 0.010(5) 0.013(7) 0.007(6)
C46 0.053(7) 0.054(5) 0.050(10) -0.009(6) 0.012(8) -0.007(5)
C53 0.047(8) 0.047(5) 0.053(9) 0.002(6) 0.012(7) 0.001(5)
C41 0.049(5) 0.042(4) 0.038(6) 0.000(4) 0.010(4) -0.001(3)
C45 0.048(7) 0.049(5) 0.039(9) -0.002(6) 0.003(8) -0.002(5)
C43 0.051(7) 0.048(5) 0.054(10) -0.008(6) 0.013(8) 0.003(5)
C55 0.040(7) 0.044(5) 0.040(9) -0.007(5) 0.005(7) 0.006(5)
C51 0.044(8) 0.035(5) 0.038(9) -0.002(5) 0.004(7) 0.002(4)
C56 0.046(8) 0.045(5) 0.050(9) -0.003(6) 0.012(7) 0.004(5)
C54 0.058(8) 0.045(4) 0.047(10) -0.009(6) 0.015(7) -0.001(4)
C44 0.051(8) 0.042(4) 0.038(9) -0.002(6) 0.012(7) -0.002(4)
C42 0.054(7) 0.049(5) 0.046(9) 0.004(6) 0.004(8) 0.003(5)
C52 0.038(8) 0.043(5) 0.050(9) 0.000(6) 0.006(7) 0.006(5)
O42 0.091(9) 0.068(5) 0.095(9) -0.013(5) 0.031(7) 0.017(6)
O41 0.079(9) 0.065(5) 0.087(9) 0.003(5) 0.027(7) -0.005(5)
Br6 0.055(3) 0.0444(10) 0.092(3) 0.0069(11) 0.023(2) 0.0048(11)
C72 0.059(9) 0.053(5) 0.055(9) -0.003(6) 0.013(7) 0.003(6)
C76 0.057(9) 0.048(5) 0.055(9) 0.000(6) 0.011(7) -0.009(6)
C62 0.067(11) 0.063(6) 0.055(7) -0.012(6) 0.013(8) 0.004(7)
N6 0.067(8) 0.048(6) 0.054(8) 0.003(6) 0.014(7) 0.013(6)
O61 0.088(9) 0.053(5) 0.072(8) 0.003(5) 0.025(7) 0.006(5)
C74 0.041(9) 0.046(4) 0.043(8) 0.000(5) 0.007(6) -0.001(5)
O62 0.070(9) 0.050(5) 0.069(8) 0.011(5) 0.029(7) -0.005(5)
C71 0.059(9) 0.046(6) 0.043(9) 0.003(5) 0.005(7) -0.003(6)
C73 0.047(9) 0.046(5) 0.038(8) 0.000(5) 0.012(6) -0.005(5)
C64 0.051(10) 0.044(4) 0.044(7) 0.000(4) 0.005(7) -0.005(6)
C63 0.064(10) 0.057(5) 0.045(7) 0.001(5) 0.007(8) 0.003(7)
C66 0.048(10) 0.053(5) 0.042(7) 0.010(5) -0.004(7) -0.002(6)
C65 0.043(10) 0.047(5) 0.044(7) -0.004(5) 0.003(7) 0.001(6)
C61 0.050(10) 0.028(5) 0.057(8) -0.002(4) -0.003(7) 0.005(6)
C75 0.062(9) 0.047(5) 0.049(9) 0.006(5) 0.022(7) 0.008(5)
O22 0.071(8) 0.061(7) 0.071(8) 0.003(6) 0.021(7) -0.005(6)
O21 0.073(8) 0.073(7) 0.069(8) -0.003(6) 0.019(7) 0.012(7)
O21A 0.065(8) 0.055(6) 0.067(8) -0.001(6) 0.020(7) 0.004(6)
O22A 0.065(8) 0.052(6) 0.066(8) 0.001(6) 0.019(7) 0.002(6)
Br21 0.076(5) 0.0494(15) 0.093(4) -0.0043(17) 0.050(4) -0.0054(18)
N2 0.069(6) 0.060(5) 0.066(6) -0.001(4) 0.018(4) 0.002(4)
Br2 0.076(5) 0.0494(15) 0.093(4) -0.0043(17) 0.050(4) -0.0054(18)
N21 0.069(6) 0.060(5) 0.066(6) -0.001(4) 0.018(4) 0.002(4)
C36 0.076(8) 0.059(5) 0.062(10) -0.007(7) 0.018(8) -0.011(6)
C31 0.081(8) 0.063(6) 0.060(10) -0.009(7) 0.018(8) -0.004(5)
C22 0.057(8) 0.055(5) 0.062(10) 0.000(6) 0.016(7) 0.006(6)
C35 0.064(8) 0.055(5) 0.059(10) 0.002(6) 0.017(8) -0.017(5)
C26 0.043(8) 0.056(5) 0.055(10) 0.011(6) 0.002(7) 0.000(5)
C34 0.057(8) 0.052(4) 0.042(10) 0.003(6) 0.014(8) -0.002(4)
C25 0.050(8) 0.054(5) 0.064(10) -0.006(6) 0.006(7) -0.002(5)
C32 0.073(8) 0.052(5) 0.058(10) 0.009(7) 0.018(8) 0.006(6)
C21 0.068(8) 0.042(6) 0.053(10) 0.000(6) 0.016(8) 0.003(5)
C24 0.059(8) 0.050(4) 0.047(10) 0.002(6) 0.011(7) -0.002(4)
C33 0.060(8) 0.058(5) 0.061(10) -0.002(7) 0.006(8) 0.001(5)
C23 0.054(8) 0.052(5) 0.055(10) 0.008(6) 0.010(7) 0.001(5)

loop_
_atom_type_symbol
_atom_type_description
_atom_type_scat_dispersion_real
_atom_type_scat_dispersion_imag
_atom_type_scat_source
C C 0.0033 0.0016 'International Tables Vol C Tables 4.2.6.8 and 6.1.1.4'
H H 0.0000 0.0000 'International Tables Vol C Tables 4.2.6.8 and 6.1.1.4'
N N 0.0061 0.0033 'International Tables Vol C Tables 4.2.6.8 and 6.1.1.4'
O O 0.0106 0.0060 'International Tables Vol C Tables 4.2.6.8 and 6.1.1.4'
Br Br -0.2901 2.4595 'International Tables Vol C Tables 4.2.6.8 and 6.1.1.4'

loop_
_geom_angle_atom_site_label_1
_geom_angle_atom_site_label_2
_geom_angle_atom_site_label_3
_geom_angle
C12 C13 C14 119.3(8)
C16 C11 C12 122.2(6)
C16 C11 N1 119.1(6)
C12 C11 N1 118.6(6)
C11 C12 C13 119.4(8)
C11 C16 C15 117.9(8)
C13 C14 C15 120.5(6)
C13 C14 C4 119.5(7)
C15 C14 C4 119.8(7)
O11 N1 O12 129.2(12)
O11 N1 C11 115.3(9)
O12 N1 C11 115.4(9)
C14 C15 C16 120.1(8)
C1 C6 C5 118.6(8)
C1 C2 C3 119.4(7)
C4 C5 C6 120.2(7)
C4 C3 C2 119.4(7)
C5 C4 C3 120.1(6)
C5 C4 C14 120.4(7)
C3 C4 C14 119.2(7)
C2 C1 C6 121.9(7)
C2 C1 Br1 118.9(6)
C6 C1 Br1 119.3(6)
O42 N4 O41 123.2(12)
O42 N4 C51 119.4(9)
O41 N4 C51 117.4(8)
C41 C46 C45 118.7(7)
C54 C53 C52 120.1(8)
C42 C41 C46 121.4(7)
C42 C41 Br4 118.8(5)
C46 C41 Br4 119.8(6)
C44 C45 C46 120.7(7)
C44 C43 C42 119.7(7)
C56 C55 C54 118.9(7)
C52 C51 C56 122.9(7)
C52 C51 N4 118.8(6)
C56 C51 N4 118.2(6)
C51 C56 C55 119.2(8)
C53 C54 C55 120.9(6)
C53 C54 C44 119.8(8)
C55 C54 C44 119.2(7)
C45 C44 C43 119.6(6)
C45 C44 C54 120.8(7)
C43 C44 C54 119.5(7)
C41 C42 C43 119.5(7)
C51 C52 C53 118.0(8)
C71 C72 C73 118.9(8)
C71 C76 C75 117.6(8)
C61 C62 C63 118.9(8)
O61 N6 O62 120.1(12)
O61 N6 C71 119.7(9)
O62 N6 C71 120.2(9)
C75 C74 C73 120.8(6)
C75 C74 C64 119.5(7)
C73 C74 C64 119.6(7)
C72 C71 C76 123.1(7)
C72 C71 N6 118.6(6)
C76 C71 N6 118.3(6)
C74 C73 C72 119.1(8)
C63 C64 C65 120.4(6)
C63 C64 C74 119.7(7)
C65 C64 C74 119.8(7)
C64 C63 C62 120.0(8)
C61 C66 C65 118.9(8)
C64 C65 C66 119.8(7)
C62 C61 C66 121.9(7)
C62 C61 Br6 118.8(6)
C66 C61 Br6 119.3(6)
C74 C75 C76 120.0(8)
Br21 O22 N2 21.3(6)
Br21 O21 N2 21.1(6)
Br2 O21A N21 20.6(6)
Br2 O22A N21 20.8(6)
O21 Br21 O22 163.0(16)
O21 Br21 C31 100.0(11)
O22 Br21 C31 95.7(9)
O21 N2 O22 122.1(16)
O21 N2 C31 120.3(12)
O22 N2 C31 117.6(11)
O21A Br2 O22A 164.9(17)
O21A Br2 C21 97.0(10)
O22A Br2 C21 94.1(10)
O21A N21 O22A 128.1(16)
O21A N21 C21 116.7(11)
O22A N21 C21 115.2(11)
C31 C36 C35 118.8(8)
C32 C31 C36 121.4(7)
C32 C31 N2 119.7(6)
C36 C31 N2 118.9(6)
C32 C31 Br21 119.0(6)
C36 C31 Br21 119.5(6)
N2 C31 Br21 1.8(7)
C21 C22 C23 119.7(8)
C34 C35 C36 120.2(8)
C21 C26 C25 119.3(8)
C33 C34 C35 119.6(6)
C33 C34 C24 120.2(7)
C35 C34 C24 120.0(7)
C24 C25 C26 119.5(8)
C31 C32 C33 119.3(8)
C22 C21 C26 121.2(7)
C22 C21 N21 119.3(6)
C26 C21 N21 119.3(6)
C22 C21 Br2 119.6(6)
C26 C21 Br2 119.2(6)
N21 C21 Br2 3.0(7)
C23 C24 C25 121.2(6)
C23 C24 C34 119.9(8)
C25 C24 C34 118.9(7)
C34 C33 C32 120.4(8)
C24 C23 C22 119.0(8)

loop_
_geom_bond_atom_site_label_1
_geom_bond_atom_site_label_2
_geom_bond_distance
C13 C12 1.395(8)
C13 C14 1.396(8)
C11 C16 1.385(8)
C11 C12 1.389(8)
C11 N1 1.467(8)
O12 N1 1.254(9)
C16 C15 1.406(8)
C14 C15 1.398(8)
C14 C4 1.520(7)
N1 O11 1.249(9)
C6 C1 1.385(8)
C6 C5 1.402(8)
C2 C1 1.382(8)
C2 C3 1.399(8)
C5 C4 1.394(8)
C3 C4 1.395(8)
C1 Br1 1.894(8)
Br4 C41 1.878(8)
N4 O42 1.248(9)
N4 O41 1.251(9)
N4 C51 1.451(8)
C46 C41 1.390(8)
C46 C45 1.400(8)
C53 C54 1.397(8)
C53 C52 1.403(8)
C41 C42 1.389(8)
C45 C44 1.395(8)
C43 C44 1.399(8)
C43 C42 1.400(8)
C55 C56 1.398(8)
C55 C54 1.401(8)
C51 C52 1.382(9)
C51 C56 1.386(8)
C54 C44 1.507(8)
Br6 C61 1.908(8)
C72 C71 1.381(9)
C72 C73 1.397(8)
C76 C71 1.382(9)
C76 C75 1.405(8)
C62 C61 1.385(9)
C62 C63 1.396(8)
N6 O61 1.234(9)
N6 O62 1.235(9)
N6 C71 1.452(8)
C74 C75 1.393(9)
C74 C73 1.393(8)
C74 C64 1.508(8)
C64 C63 1.393(8)
C64 C65 1.394(8)
C66 C61 1.387(9)
C66 C65 1.397(8)
O22 Br21 1.145(16)
O22 N2 1.257(9)
O21 Br21 1.068(17)
O21 N2 1.244(9)
O21A Br2 1.111(17)
O21A N21 1.253(9)
O22A Br2 1.162(18)
O22A N21 1.254(9)
Br21 C31 1.905(8)
N2 C31 1.451(9)
Br2 C21 1.898(8)
N21 C21 1.461(9)
C36 C31 1.388(8)
C36 C35 1.403(8)
C31 C32 1.388(8)
C22 C21 1.391(8)
C22 C23 1.400(8)
C35 C34 1.398(8)
C26 C21 1.393(8)
C26 C25 1.397(8)
C34 C33 1.394(8)
C34 C24 1.497(8)
C25 C24 1.396(8)
C32 C33 1.397(8)
C24 C23 1.394(8)
